data_2237551
loop_
_publ_author_name
'Hu, Ai-Yun'
'Yu, Deng-Yong'
'Yuan, Ai-Hua'

_publ_section_title
;
 Tris(3,4,7,8-tetramethyl-1,10-phenanthrolin-1-ium)
 hexacyanidocobaltate(III) pentahydrate
;
_journal_coeditor_code RZ5042
_journal_issue 3
_journal_name_full 'Acta Crystallographica Section E'
_journal_page_first m142
_journal_paper_doi 10.1107/S1600536813003632
_journal_volume 69
_journal_year 2013
_chemical_formula_iupac '(C16 H17 N2)3 [Co (C N)6], 5H2 O'
_chemical_formula_moiety '3(C16 H17 N2 +), C6 Co N6 3-, 5(H2 O)'
_chemical_formula_sum 'C54 H61 Co N12 O5'
_chemical_formula_weight 1017.08
_chemical_name_systematic
;
Tris(3,4,7,8-tetramethyl-1,10-phenanthrolin-1-ium) hexacyanidocobaltate(III)
pentahydrate
;
_space_group_IT_number 2
_symmetry_cell_setting triclinic
_symmetry_space_group_name_Hall '-P 1'
_symmetry_space_group_name_H-M 'P -1'
_atom_sites_solution_hydrogens geom
_atom_sites_solution_primary direct
_atom_sites_solution_secondary difmap
_audit_creation_method SHELXL-97
_cell_angle_alpha 97.216(2)
_cell_angle_beta 110.934(2)
_cell_angle_gamma 112.179(2)
_cell_formula_units_Z 2
_cell_length_a 12.836(2)
_cell_length_b 14.458(2)
_cell_length_c 16.645(3)
_cell_measurement_reflns_used 2791
_cell_measurement_temperature 173(2)
_cell_measurement_theta_max 25.57
_cell_measurement_theta_min 2.40
_cell_volume 2547.6(7)
_computing_cell_refinement 'SAINT (Bruker, 2004)'
_computing_data_collection 'SMART (Bruker, 2004)'
_computing_data_reduction 'SAINT (Bruker, 2004)'
_computing_molecular_graphics 'DIAMOND (Brandenburg, 2006)'
_computing_publication_material 'SHELXTL (Sheldrick, 2008)'
_computing_structure_refinement 'SHELXTL (Sheldrick, 2008)'
_computing_structure_solution 'SHELXTL (Sheldrick, 2008)'
_diffrn_ambient_temperature 173(2)
_diffrn_measured_fraction_theta_full 0.991
_diffrn_measured_fraction_theta_max 0.991
_diffrn_measurement_device_type 'Bruker SMART APEX CCD'
_diffrn_measurement_method 'phi and omega scans'
_diffrn_radiation_monochromator graphite
_diffrn_radiation_source 'fine-focus sealed tube'
_diffrn_radiation_type MoK\a
_diffrn_radiation_wavelength 0.71073
_diffrn_reflns_av_R_equivalents 0.0455
_diffrn_reflns_av_sigmaI/netI 0.0776
_diffrn_reflns_limit_h_max 15
_diffrn_reflns_limit_h_min -15
_diffrn_reflns_limit_k_max 17
_diffrn_reflns_limit_k_min -17
_diffrn_reflns_limit_l_max 20
_diffrn_reflns_limit_l_min -20
_diffrn_reflns_number 19411
_diffrn_reflns_theta_full 25.50
_diffrn_reflns_theta_max 25.50
_diffrn_reflns_theta_min 1.60
_exptl_absorpt_coefficient_mu 0.398
_exptl_absorpt_correction_T_max 0.9501
_exptl_absorpt_correction_T_min 0.9391
_exptl_absorpt_correction_type multi-scan
_exptl_absorpt_process_details '(SADABS; Bruker, 2004)'
_exptl_crystal_colour colourless
_exptl_crystal_density_diffrn 1.326
_exptl_crystal_density_method 'not measured'
_exptl_crystal_description plate
_exptl_crystal_F_000 1072
_exptl_crystal_size_max 0.16
_exptl_crystal_size_mid 0.15
_exptl_crystal_size_min 0.13
_refine_diff_density_max 0.490
_refine_diff_density_min -0.528
_refine_ls_extinction_method none
_refine_ls_goodness_of_fit_ref 1.049
_refine_ls_hydrogen_treatment constr
_refine_ls_matrix_type full
_refine_ls_number_parameters 671
_refine_ls_number_reflns 9402
_refine_ls_number_restraints 2
_refine_ls_restrained_S_all 1.049
_refine_ls_R_factor_all 0.1029
_refine_ls_R_factor_gt 0.0575
_refine_ls_shift/su_max 0.000
_refine_ls_shift/su_mean 0.000
_refine_ls_structure_factor_coef Fsqd
_refine_ls_weighting_details 'calc w=1/[\s^2^(Fo^2^)+(0.0725P)^2^+0.0000P] where P=(Fo^2^+2Fc^2^)/3'
_refine_ls_weighting_scheme calc
_refine_ls_wR_factor_gt 0.1384
_refine_ls_wR_factor_ref 0.1545
_reflns_number_gt 6096
_reflns_number_total 9402
_reflns_threshold_expression I>2sigma(I)
_cod_data_source_file rz5042.cif
_cod_data_source_block I
_cod_database_code 2237551
_cod_database_fobs_code 2237551

loop_
_symmetry_equiv_pos_as_xyz
'x, y, z'
'-x, -y, -z'

loop_
_atom_site_type_symbol
_atom_site_label
_atom_site_fract_x
_atom_site_fract_y
_atom_site_fract_z
_atom_site_U_iso_or_equiv
_atom_site_adp_type
_atom_site_calc_flag
_atom_site_refinement_flags
_atom_site_occupancy
_atom_site_symmetry_multiplicity
_atom_site_disorder_assembly
_atom_site_disorder_group
Co Co1 0.51825(4) 0.24448(3) 0.26906(3) 0.02730(15) Uani d . 1 1 . .
O O1 0.5715(2) 0.91825(19) 0.24394(19) 0.0541(8) Uani d . 1 1 . .
H H1A 0.5693 0.9276 0.1959 0.081 Uiso d R 1 1 . .
H H1B 0.5740 0.9659 0.2782 0.081 Uiso d R 1 1 . .
O O2 0.6322(2) 0.50998(19) 0.61099(15) 0.0434(7) Uani d . 1 1 . .
H H2A 0.6087 0.5553 0.6057 0.065 Uiso d R 1 1 . .
H H2B 0.5936 0.4611 0.5642 0.065 Uiso d R 1 1 . .
O O3 0.4375(2) 0.5764(2) 0.26299(17) 0.0476(7) Uani d . 1 1 . .
H H3A 0.4350 0.5284 0.2291 0.071 Uiso d R 1 1 . .
H H3B 0.4146 0.5583 0.3010 0.071 Uiso d R 1 1 . .
O O4 0.3853(2) 0.7174(2) 0.18589(19) 0.0585(8) Uani d . 1 1 . .
H H4A 0.3958 0.6733 0.2097 0.088 Uiso d R 1 1 . .
H H4B 0.4426 0.7769 0.2134 0.088 Uiso d R 1 1 . .
N N1 0.7884(3) 0.4121(2) 0.3205(2) 0.0377(8) Uani d . 1 1 . .
N N2 0.4217(3) 0.3833(2) 0.1708(2) 0.0401(8) Uani d . 1 1 . .
N N3 0.5063(3) 0.3588(2) 0.4335(2) 0.0353(7) Uani d U 1 1 . .
N N4 0.2517(3) 0.0686(2) 0.21248(19) 0.0358(7) Uani d . 1 1 . .
N N5 0.6395(3) 0.1225(2) 0.37695(19) 0.0339(7) Uani d U 1 1 . .
N N6 0.5074(3) 0.1270(2) 0.0956(2) 0.0417(8) Uani d . 1 1 . .
N N7 1.1132(2) 0.5540(2) 0.16078(18) 0.0277(7) Uani d . 1 1 . .
N N8 1.1715(2) 0.7221(2) 0.09908(17) 0.0280(7) Uani d . 1 1 . .
H H8N 1.2393 0.7114 0.1362 0.034 Uiso d R 1 1 . .
N N9 1.0938(2) 0.8048(2) 0.51172(17) 0.0261(6) Uani d . 1 1 . .
H H9N 1.1790 0.8521 0.5299 0.031 Uiso d R 1 1 . .
N N10 1.1690(3) 0.9788(2) 0.45850(18) 0.0301(7) Uani d . 1 1 . .
N N11 0.1916(3) 0.8911(2) 0.27169(19) 0.0337(7) Uani d . 1 1 . .
H H11N 0.1570 0.9236 0.2308 0.040 Uiso d R 1 1 . .
N N12 -0.0457(3) 0.8539(2) 0.16862(18) 0.0309(7) Uani d . 1 1 . .
C C1 0.6879(3) 0.3501(3) 0.3019(2) 0.0253(7) Uani d . 1 1 . .
C C2 0.4557(3) 0.3297(2) 0.2058(2) 0.0258(8) Uani d . 1 1 . .
C C3 0.5136(3) 0.3162(2) 0.3737(2) 0.0261(8) Uani d U 1 1 . .
C C4 0.3490(3) 0.1353(3) 0.2331(2) 0.0262(8) Uani d . 1 1 . .
C C5 0.5921(3) 0.1661(2) 0.3369(2) 0.0264(8) Uani d U 1 1 . .
C C6 0.5133(3) 0.1713(3) 0.1613(2) 0.0294(8) Uani d . 1 1 . .
C C7 1.0826(3) 0.4713(3) 0.1899(2) 0.0311(8) Uani d . 1 1 . .
H H7 1.1490 0.4615 0.2303 0.037 Uiso calc R 1 1 . .
C C8 0.9595(3) 0.3967(3) 0.1658(2) 0.0315(8) Uani d . 1 1 . .
C C9 0.8617(3) 0.4075(3) 0.1050(2) 0.0313(8) Uani d . 1 1 . .
C C10 0.8899(3) 0.4943(3) 0.0708(2) 0.0261(8) Uani d . 1 1 . .
C C11 0.7977(3) 0.5151(3) 0.0080(2) 0.0305(8) Uani d . 1 1 . .
H H11 0.7116 0.4669 -0.0147 0.037 Uiso calc R 1 1 . .
C C12 0.8288(3) 0.6010(3) -0.0200(2) 0.0311(8) Uani d . 1 1 . .
H H12 0.7642 0.6120 -0.0611 0.037 Uiso calc R 1 1 . .
C C13 0.9569(3) 0.6759(3) 0.0105(2) 0.0260(8) Uani d . 1 1 . .
C C14 0.9947(3) 0.7681(3) -0.0155(2) 0.0312(8) Uani d . 1 1 . .
C C15 1.1214(3) 0.8357(3) 0.0182(2) 0.0325(8) Uani d . 1 1 . .
C C16 1.2062(3) 0.8085(3) 0.0748(2) 0.0342(9) Uani d . 1 1 . .
H H16 1.2931 0.8537 0.0972 0.041 Uiso calc R 1 1 . .
C C17 1.0486(3) 0.6550(2) 0.0698(2) 0.0250(8) Uani d . 1 1 . .
C C18 1.0173(3) 0.5644(2) 0.1015(2) 0.0244(7) Uani d . 1 1 . .
C C19 0.9394(4) 0.3094(3) 0.2078(2) 0.0416(10) Uani d . 1 1 . .
H H19A 0.8925 0.3134 0.2423 0.062 Uiso calc R 1 1 . .
H H19B 1.0207 0.3157 0.2482 0.062 Uiso calc R 1 1 . .
H H19C 0.8918 0.2419 0.1603 0.062 Uiso calc R 1 1 . .
C C20 0.7263(3) 0.3302(3) 0.0763(3) 0.0435(10) Uani d . 1 1 . .
H H20A 0.7233 0.2684 0.0959 0.065 Uiso calc R 1 1 . .
H H20B 0.6799 0.3088 0.0105 0.065 Uiso calc R 1 1 . .
H H20C 0.6884 0.3633 0.1040 0.065 Uiso calc R 1 1 . .
C C21 0.8980(4) 0.7920(3) -0.0795(3) 0.0452(10) Uani d . 1 1 . .
H H21A 0.8377 0.7908 -0.0560 0.068 Uiso calc R 1 1 . .
H H21B 0.8540 0.7392 -0.1387 0.068 Uiso calc R 1 1 . .
H H21C 0.9394 0.8614 -0.0855 0.068 Uiso calc R 1 1 . .
C C22 1.1710(4) 0.9373(3) -0.0036(3) 0.0478(11) Uani d . 1 1 . .
H H22A 1.1416 0.9227 -0.0690 0.072 Uiso calc R 1 1 . .
H H22B 1.2628 0.9715 0.0263 0.072 Uiso calc R 1 1 . .
H H22C 1.1407 0.9836 0.0178 0.072 Uiso calc R 1 1 . .
C C23 1.0645(3) 0.7197(3) 0.5392(2) 0.0288(8) Uani d . 1 1 . .
H H23 1.1296 0.7065 0.5766 0.035 Uiso calc R 1 1 . .
C C24 0.9409(3) 0.6502(3) 0.5141(2) 0.0291(8) Uani d . 1 1 . .
C C25 0.8452(3) 0.6699(3) 0.4588(2) 0.0290(8) Uani d . 1 1 . .
C C26 0.8779(3) 0.7604(3) 0.4303(2) 0.0262(8) Uani d . 1 1 . .
C C27 0.7880(3) 0.7885(3) 0.3745(2) 0.0306(8) Uani d . 1 1 . .
H H27 0.7014 0.7449 0.3553 0.037 Uiso calc R 1 1 . .
C C28 0.8232(3) 0.8757(3) 0.3482(2) 0.0303(8) Uani d . 1 1 . .
H H28 0.7605 0.8918 0.3113 0.036 Uiso calc R 1 1 . .
C C29 0.9525(3) 0.9445(3) 0.3743(2) 0.0281(8) Uani d . 1 1 . .
C C30 0.9927(3) 1.0352(3) 0.3466(2) 0.0310(8) Uani d . 1 1 . .
C C31 1.1196(3) 1.0955(3) 0.3763(2) 0.0324(8) Uani d . 1 1 . .
C C32 1.2021(3) 1.0632(3) 0.4316(2) 0.0350(9) Uani d . 1 1 . .
H H32 1.2892 1.1056 0.4514 0.042 Uiso calc R 1 1 . .
C C33 1.0445(3) 0.9205(3) 0.4294(2) 0.0262(8) Uani d . 1 1 . .
C C34 1.0047(3) 0.8277(3) 0.4572(2) 0.0256(8) Uani d . 1 1 . .
C C35 0.9124(3) 0.5551(3) 0.5469(2) 0.0378(9) Uani d . 1 1 . .
H H35A 0.9911 0.5556 0.5854 0.057 Uiso calc R 1 1 . .
H H35B 0.8626 0.4916 0.4951 0.057 Uiso calc R 1 1 . .
H H35C 0.8651 0.5564 0.5817 0.057 Uiso calc R 1 1 . .
C C36 0.7113(3) 0.5964(3) 0.4300(2) 0.0379(9) Uani d . 1 1 . .
H H36A 0.7061 0.5473 0.4657 0.057 Uiso calc R 1 1 . .
H H36B 0.6723 0.5574 0.3660 0.057 Uiso calc R 1 1 . .
H H36C 0.6673 0.6362 0.4395 0.057 Uiso calc R 1 1 . .
C C37 0.8988(4) 1.0638(3) 0.2853(2) 0.0430(10) Uani d . 1 1 . .
H H37A 0.9414 1.1364 0.2860 0.065 Uiso calc R 1 1 . .
H H37B 0.8346 1.0565 0.3062 0.065 Uiso calc R 1 1 . .
H H37C 0.8591 1.0171 0.2237 0.065 Uiso calc R 1 1 . .
C C38 1.1727(4) 1.1939(3) 0.3510(3) 0.0439(10) Uani d . 1 1 . .
H H38A 1.1478 1.1756 0.2860 0.066 Uiso calc R 1 1 . .
H H38B 1.2644 1.2284 0.3839 0.066 Uiso calc R 1 1 . .
H H38C 1.1405 1.2415 0.3668 0.066 Uiso calc R 1 1 . .
C C39 0.3131(3) 0.9164(3) 0.3214(2) 0.0360(9) Uani d . 1 1 . .
H H39 0.3773 0.9788 0.3237 0.043 Uiso calc R 1 1 . .
C C40 0.3438(3) 0.8516(3) 0.3688(2) 0.0368(9) Uani d . 1 1 . .
C C41 0.2516(3) 0.7609(3) 0.3660(2) 0.0317(8) Uani d . 1 1 . .
C C42 0.1219(3) 0.7367(3) 0.3140(2) 0.0309(8) Uani d . 1 1 . .
C C43 0.0205(3) 0.6466(3) 0.3087(2) 0.0318(8) Uani d . 1 1 . .
H H43 0.0366 0.5994 0.3404 0.038 Uiso calc R 1 1 . .
C C44 -0.1032(4) 0.6266(3) 0.2572(2) 0.0330(9) Uani d . 1 1 . .
H H44 -0.1703 0.5663 0.2548 0.040 Uiso calc R 1 1 . .
C C45 -0.1296(3) 0.6947(3) 0.2088(2) 0.0309(8) Uani d . 1 1 . .
C C46 -0.2560(3) 0.6764(3) 0.1541(2) 0.0360(9) Uani d . 1 1 . .
C C47 -0.2714(3) 0.7463(3) 0.1094(2) 0.0347(9) Uani d . 1 1 . .
C C48 -0.1634(4) 0.8334(3) 0.1188(2) 0.0375(9) Uani d . 1 1 . .
H H48 -0.1763 0.8811 0.0868 0.045 Uiso calc R 1 1 . .
C C49 -0.0317(3) 0.7835(3) 0.2123(2) 0.0287(8) Uani d . 1 1 . .
C C50 0.0968(3) 0.8043(2) 0.2669(2) 0.0255(8) Uani d . 1 1 . .
C C51 0.4817(4) 0.8833(3) 0.4242(3) 0.0543(12) Uani d . 1 1 . .
H H51A 0.4982 0.8859 0.4868 0.081 Uiso calc R 1 1 . .
H H51B 0.5327 0.9524 0.4221 0.081 Uiso calc R 1 1 . .
H H51C 0.5032 0.8318 0.3992 0.081 Uiso calc R 1 1 . .
C C52 0.2805(4) 0.6868(3) 0.4130(3) 0.0490(11) Uani d . 1 1 . .
H H52A 0.3684 0.7030 0.4307 0.074 Uiso calc R 1 1 . .
H H52B 0.2263 0.6150 0.3724 0.074 Uiso calc R 1 1 . .
H H52C 0.2660 0.6935 0.4669 0.074 Uiso calc R 1 1 . .
C C53 -0.3644(4) 0.5837(3) 0.1475(3) 0.0545(12) Uani d . 1 1 . .
H H53A -0.3694 0.5928 0.2052 0.082 Uiso calc R 1 1 . .
H H53B -0.3539 0.5209 0.1334 0.082 Uiso calc R 1 1 . .
H H53C -0.4416 0.5762 0.0997 0.082 Uiso calc R 1 1 . .
C C54 -0.3971(4) 0.7352(3) 0.0503(3) 0.0563(12) Uani d . 1 1 . .
H H54A -0.4462 0.6666 0.0043 0.084 Uiso calc R 1 1 . .
H H54B -0.3868 0.7905 0.0210 0.084 Uiso calc R 1 1 . .
H H54C -0.4407 0.7411 0.0870 0.084 Uiso calc R 1 1 . .
O O5 0.6090(10) 0.9793(6) 0.0979(3) 0.068(3) Uani d P 0.587(15) 1 A 1
O O5' 0.4980(14) 0.9293(7) 0.0788(5) 0.057(4) Uani d P 0.413(15) 1 A 2
H H5A 0.5472 1.0060 0.0968 0.086 Uiso d R 1 1 . .
H H5B 0.5442 0.9160 0.0461 0.086 Uiso d R 1 1 . .

loop_
_atom_site_aniso_label
_atom_site_aniso_U_11
_atom_site_aniso_U_22
_atom_site_aniso_U_33
_atom_site_aniso_U_12
_atom_site_aniso_U_13
_atom_site_aniso_U_23
Co1 0.0261(3) 0.0243(3) 0.0291(3) 0.0111(2) 0.0102(2) 0.0079(2)
O1 0.0565(19) 0.0345(16) 0.0607(19) 0.0151(14) 0.0237(15) 0.0061(14)
O2 0.0562(18) 0.0448(16) 0.0354(15) 0.0327(14) 0.0168(13) 0.0109(12)
O3 0.0563(18) 0.0501(17) 0.0472(17) 0.0315(15) 0.0239(14) 0.0215(14)
O4 0.0308(15) 0.0395(16) 0.081(2) 0.0111(13) 0.0029(15) 0.0265(16)
N1 0.0292(18) 0.0346(18) 0.0413(19) 0.0100(16) 0.0124(16) 0.0105(15)
N2 0.0347(18) 0.0395(19) 0.049(2) 0.0226(16) 0.0125(16) 0.0211(16)
N3 0.0436(19) 0.0335(18) 0.0297(17) 0.0197(16) 0.0162(15) 0.0055(14)
N4 0.0308(18) 0.0282(18) 0.0392(19) 0.0074(15) 0.0132(15) 0.0079(15)
N5 0.0273(16) 0.0311(17) 0.0393(18) 0.0139(14) 0.0087(14) 0.0146(15)
N6 0.051(2) 0.0357(19) 0.0380(19) 0.0159(17) 0.0244(17) 0.0066(16)
N7 0.0252(16) 0.0272(16) 0.0298(16) 0.0143(14) 0.0093(13) 0.0069(13)
N8 0.0251(16) 0.0278(16) 0.0271(16) 0.0114(14) 0.0084(13) 0.0073(13)
N9 0.0208(15) 0.0272(16) 0.0240(15) 0.0075(13) 0.0077(12) 0.0049(13)
N10 0.0252(16) 0.0287(17) 0.0318(17) 0.0102(14) 0.0113(14) 0.0051(14)
N11 0.0371(18) 0.0330(17) 0.0316(17) 0.0150(15) 0.0155(15) 0.0132(14)
N12 0.0335(17) 0.0268(16) 0.0329(17) 0.0134(14) 0.0151(14) 0.0102(14)
C1 0.028(2) 0.0218(19) 0.0249(18) 0.0144(17) 0.0078(16) 0.0068(15)
C2 0.0192(18) 0.0230(18) 0.0268(19) 0.0056(15) 0.0071(15) 0.0035(16)
C3 0.0210(18) 0.0200(18) 0.031(2) 0.0078(15) 0.0056(16) 0.0110(16)
C4 0.028(2) 0.0246(19) 0.0243(19) 0.0119(17) 0.0090(16) 0.0099(15)
C5 0.0226(18) 0.0226(18) 0.0246(18) 0.0050(15) 0.0084(15) 0.0013(15)
C6 0.0255(19) 0.0230(19) 0.037(2) 0.0084(16) 0.0134(17) 0.0116(17)
C7 0.038(2) 0.034(2) 0.0273(19) 0.0232(18) 0.0132(17) 0.0095(17)
C8 0.046(2) 0.029(2) 0.028(2) 0.0211(19) 0.0204(18) 0.0092(16)
C9 0.038(2) 0.0253(19) 0.032(2) 0.0120(17) 0.0213(18) 0.0062(16)
C10 0.0301(19) 0.0281(19) 0.0214(17) 0.0137(16) 0.0134(15) 0.0041(15)
C11 0.0258(19) 0.035(2) 0.0267(19) 0.0114(17) 0.0119(16) 0.0035(16)
C12 0.030(2) 0.042(2) 0.0250(19) 0.0196(18) 0.0122(16) 0.0104(17)
C13 0.031(2) 0.0270(19) 0.0223(18) 0.0144(16) 0.0132(16) 0.0052(15)
C14 0.041(2) 0.034(2) 0.0258(19) 0.0215(19) 0.0170(17) 0.0094(16)
C15 0.045(2) 0.026(2) 0.027(2) 0.0145(18) 0.0172(18) 0.0076(16)
C16 0.030(2) 0.027(2) 0.034(2) 0.0043(17) 0.0133(17) 0.0031(17)
C17 0.029(2) 0.0240(19) 0.0202(17) 0.0103(16) 0.0115(15) 0.0025(15)
C18 0.0309(19) 0.0248(18) 0.0221(18) 0.0151(16) 0.0145(16) 0.0044(15)
C19 0.055(3) 0.037(2) 0.040(2) 0.023(2) 0.024(2) 0.0150(19)
C20 0.037(2) 0.043(2) 0.051(3) 0.013(2) 0.024(2) 0.019(2)
C21 0.054(3) 0.046(2) 0.048(2) 0.030(2) 0.023(2) 0.027(2)
C22 0.057(3) 0.031(2) 0.044(2) 0.013(2) 0.017(2) 0.0133(19)
C23 0.028(2) 0.032(2) 0.0253(19) 0.0151(17) 0.0095(16) 0.0079(16)
C24 0.030(2) 0.031(2) 0.0238(19) 0.0128(17) 0.0129(16) 0.0045(16)
C25 0.030(2) 0.030(2) 0.0238(18) 0.0121(17) 0.0117(16) 0.0036(15)
C26 0.0244(19) 0.031(2) 0.0226(18) 0.0118(16) 0.0114(15) 0.0037(15)
C27 0.0224(19) 0.034(2) 0.033(2) 0.0103(16) 0.0137(16) 0.0047(17)
C28 0.032(2) 0.036(2) 0.0268(19) 0.0204(18) 0.0120(16) 0.0082(16)
C29 0.031(2) 0.033(2) 0.0231(18) 0.0172(17) 0.0136(16) 0.0024(16)
C30 0.043(2) 0.031(2) 0.0263(19) 0.0218(19) 0.0191(18) 0.0062(16)
C31 0.040(2) 0.029(2) 0.032(2) 0.0168(18) 0.0201(18) 0.0069(16)
C32 0.030(2) 0.031(2) 0.038(2) 0.0079(17) 0.0165(18) 0.0057(18)
C33 0.0263(19) 0.0286(19) 0.0243(18) 0.0120(16) 0.0132(15) 0.0052(15)
C34 0.0256(19) 0.029(2) 0.0210(18) 0.0140(16) 0.0094(15) 0.0026(15)
C35 0.038(2) 0.034(2) 0.037(2) 0.0132(18) 0.0143(18) 0.0162(18)
C36 0.032(2) 0.035(2) 0.040(2) 0.0110(18) 0.0131(18) 0.0139(18)
C37 0.048(3) 0.040(2) 0.045(2) 0.025(2) 0.017(2) 0.0172(19)
C38 0.052(3) 0.037(2) 0.056(3) 0.022(2) 0.033(2) 0.020(2)
C39 0.032(2) 0.039(2) 0.031(2) 0.0140(18) 0.0110(18) 0.0086(18)
C40 0.038(2) 0.045(2) 0.030(2) 0.022(2) 0.0145(18) 0.0094(18)
C41 0.043(2) 0.030(2) 0.0228(19) 0.0201(19) 0.0131(17) 0.0053(16)
C42 0.048(2) 0.028(2) 0.0258(19) 0.0223(18) 0.0198(18) 0.0102(16)
C43 0.050(2) 0.0225(19) 0.031(2) 0.0163(18) 0.0248(19) 0.0128(16)
C44 0.048(2) 0.0243(19) 0.032(2) 0.0157(18) 0.0243(19) 0.0091(16)
C45 0.038(2) 0.0246(19) 0.033(2) 0.0118(17) 0.0221(18) 0.0054(16)
C46 0.037(2) 0.037(2) 0.034(2) 0.0156(19) 0.0181(18) 0.0045(18)
C47 0.030(2) 0.037(2) 0.029(2) 0.0129(18) 0.0106(17) -0.0029(17)
C48 0.047(2) 0.041(2) 0.032(2) 0.028(2) 0.0154(19) 0.0151(18)
C49 0.039(2) 0.0254(19) 0.0269(19) 0.0171(17) 0.0171(17) 0.0077(16)
C50 0.032(2) 0.0208(18) 0.0228(18) 0.0085(16) 0.0156(16) 0.0026(15)
C51 0.037(2) 0.067(3) 0.055(3) 0.026(2) 0.013(2) 0.021(2)
C52 0.052(3) 0.044(2) 0.048(3) 0.027(2) 0.012(2) 0.016(2)
C53 0.039(2) 0.055(3) 0.058(3) 0.012(2) 0.023(2) 0.008(2)
C54 0.054(3) 0.066(3) 0.053(3) 0.035(3) 0.020(2) 0.019(2)
O5 0.095(8) 0.081(5) 0.038(3) 0.064(6) 0.017(3) 0.010(3)
O5' 0.106(11) 0.038(5) 0.049(5) 0.040(6) 0.047(6) 0.018(4)

loop_
_atom_type_symbol
_atom_type_description
_atom_type_scat_dispersion_real
_atom_type_scat_dispersion_imag
_atom_type_scat_source
C C 0.0033 0.0016 'International Tables Vol C Tables 4.2.6.8 and 6.1.1.4'
H H 0.0000 0.0000 'International Tables Vol C Tables 4.2.6.8 and 6.1.1.4'
N N 0.0061 0.0033 'International Tables Vol C Tables 4.2.6.8 and 6.1.1.4'
O O 0.0106 0.0060 'International Tables Vol C Tables 4.2.6.8 and 6.1.1.4'
Co Co 0.3494 0.9721 'International Tables Vol C Tables 4.2.6.8 and 6.1.1.4'

loop_
_geom_angle_atom_site_label_1
_geom_angle_atom_site_label_2
_geom_angle_atom_site_label_3
_geom_angle
C6 Co1 C2 90.88(13)
C6 Co1 C3 176.86(14)
C2 Co1 C3 87.28(13)
C6 Co1 C1 90.03(14)
C2 Co1 C1 88.46(13)
C3 Co1 C1 92.46(13)
C6 Co1 C4 87.95(13)
C2 Co1 C4 92.18(13)
C3 Co1 C4 89.57(13)
C1 Co1 C4 177.90(14)
C6 Co1 C5 90.10(13)
C2 Co1 C5 176.33(14)
C3 Co1 C5 91.90(13)
C1 Co1 C5 88.00(13)
C4 Co1 C5 91.39(13)
H1A O1 H1B 115.0
H2A O2 H2B 111.5
H3A O3 H3B 112.9
H4A O4 H4B 113.3
C7 N7 C18 116.3(3)
C16 N8 C17 121.2(3)
C16 N8 H8N 114.3
C17 N8 H8N 124.5
C23 N9 C34 122.2(3)
C23 N9 H9N 120.3
C34 N9 H9N 117.5
C32 N10 C33 115.7(3)
C50 N11 C39 122.5(3)
C50 N11 H11N 108.2
C39 N11 H11N 129.0
C48 N12 C49 115.3(3)
N1 C1 Co1 179.3(3)
N2 C2 Co1 177.6(3)
N3 C3 Co1 177.1(3)
N4 C4 Co1 177.3(3)
N5 C5 Co1 177.5(3)
N6 C6 Co1 178.4(3)
N7 C7 C8 125.0(3)
N7 C7 H7 117.5
C8 C7 H7 117.5
C9 C8 C7 118.4(3)
C9 C8 C19 122.6(3)
C7 C8 C19 118.9(3)
C8 C9 C10 118.6(3)
C8 C9 C20 121.3(3)
C10 C9 C20 120.1(3)
C18 C10 C9 117.3(3)
C18 C10 C11 118.4(3)
C9 C10 C11 124.3(3)
C12 C11 C10 122.2(3)
C12 C11 H11 118.9
C10 C11 H11 118.9
C11 C12 C13 121.7(3)
C11 C12 H12 119.2
C13 C12 H12 119.2
C17 C13 C14 119.1(3)
C17 C13 C12 116.9(3)
C14 C13 C12 124.0(3)
C15 C14 C13 119.4(3)
C15 C14 C21 120.4(3)
C13 C14 C21 120.2(3)
C16 C15 C14 118.0(3)
C16 C15 C22 118.6(3)
C14 C15 C22 123.4(3)
N8 C16 C15 122.9(3)
N8 C16 H16 118.5
C15 C16 H16 118.5
N8 C17 C13 119.3(3)
N8 C17 C18 118.4(3)
C13 C17 C18 122.3(3)
N7 C18 C10 124.2(3)
N7 C18 C17 117.2(3)
C10 C18 C17 118.5(3)
C8 C19 H19A 109.5
C8 C19 H19B 109.5
H19A C19 H19B 109.5
C8 C19 H19C 109.5
H19A C19 H19C 109.5
H19B C19 H19C 109.5
C9 C20 H20A 109.5
C9 C20 H20B 109.5
H20A C20 H20B 109.5
C9 C20 H20C 109.5
H20A C20 H20C 109.5
H20B C20 H20C 109.5
C14 C21 H21A 109.5
C14 C21 H21B 109.5
H21A C21 H21B 109.5
C14 C21 H21C 109.5
H21A C21 H21C 109.5
H21B C21 H21C 109.5
C15 C22 H22A 109.5
C15 C22 H22B 109.5
H22A C22 H22B 109.5
C15 C22 H22C 109.5
H22A C22 H22C 109.5
H22B C22 H22C 109.5
N9 C23 C24 121.3(3)
N9 C23 H23 119.4
C24 C23 H23 119.4
C23 C24 C25 119.1(3)
C23 C24 C35 119.4(3)
C25 C24 C35 121.5(3)
C24 C25 C26 118.8(3)
C24 C25 C36 120.6(3)
C26 C25 C36 120.6(3)
C34 C26 C25 119.6(3)
C34 C26 C27 116.9(3)
C25 C26 C27 123.5(3)
C28 C27 C26 121.7(3)
C28 C27 H27 119.1
C26 C27 H27 119.1
C27 C28 C29 121.9(3)
C27 C28 H28 119.1
C29 C28 H28 119.1
C33 C29 C30 117.9(3)
C33 C29 C28 118.7(3)
C30 C29 C28 123.5(3)
C31 C30 C29 118.3(3)
C31 C30 C37 121.1(3)
C29 C30 C37 120.6(3)
C30 C31 C32 118.3(3)
C30 C31 C38 122.7(3)
C32 C31 C38 119.0(3)
N10 C32 C31 125.6(3)
N10 C32 H32 117.2
C31 C32 H32 117.2
N10 C33 C29 124.3(3)
N10 C33 C34 117.3(3)
C29 C33 C34 118.4(3)
N9 C34 C26 118.9(3)
N9 C34 C33 118.6(3)
C26 C34 C33 122.5(3)
C24 C35 H35A 109.5
C24 C35 H35B 109.5
H35A C35 H35B 109.5
C24 C35 H35C 109.5
H35A C35 H35C 109.5
H35B C35 H35C 109.5
C25 C36 H36A 109.5
C25 C36 H36B 109.5
H36A C36 H36B 109.5
C25 C36 H36C 109.5
H36A C36 H36C 109.5
H36B C36 H36C 109.5
C30 C37 H37A 109.5
C30 C37 H37B 109.5
H37A C37 H37B 109.5
C30 C37 H37C 109.5
H37A C37 H37C 109.5
H37B C37 H37C 109.5
C31 C38 H38A 109.5
C31 C38 H38B 109.5
H38A C38 H38B 109.5
C31 C38 H38C 109.5
H38A C38 H38C 109.5
H38B C38 H38C 109.5
N11 C39 C40 119.9(4)
N11 C39 H39 120.1
C40 C39 H39 120.1
C41 C40 C39 120.6(3)
C41 C40 C51 121.2(3)
C39 C40 C51 118.1(4)
C40 C41 C42 118.5(3)
C40 C41 C52 122.4(3)
C42 C41 C52 119.1(3)
C50 C42 C43 119.1(3)
C50 C42 C41 118.2(3)
C43 C42 C41 122.7(3)
C44 C43 C42 120.4(3)
C44 C43 H43 119.8
C42 C43 H43 119.8
C43 C44 C45 120.9(3)
C43 C44 H44 119.5
C45 C44 H44 119.5
C49 C45 C44 119.9(3)
C49 C45 C46 117.4(3)
C44 C45 C46 122.7(3)
C47 C46 C45 118.1(3)
C47 C46 C53 121.7(4)
C45 C46 C53 120.2(3)
C46 C47 C48 118.7(3)
C46 C47 C54 122.9(4)
C48 C47 C54 118.4(4)
N12 C48 C47 125.4(3)
N12 C48 H48 117.3
C47 C48 H48 117.3
N12 C49 C45 125.1(3)
N12 C49 C50 116.1(3)
C45 C49 C50 118.8(3)
N11 C50 C42 120.2(3)
N11 C50 C49 118.9(3)
C42 C50 C49 120.9(3)
C40 C51 H51A 109.5
C40 C51 H51B 109.5
H51A C51 H51B 109.5
C40 C51 H51C 109.5
H51A C51 H51C 109.5
H51B C51 H51C 109.5
C41 C52 H52A 109.5
C41 C52 H52B 109.5
H52A C52 H52B 109.5
C41 C52 H52C 109.5
H52A C52 H52C 109.5
H52B C52 H52C 109.5
C46 C53 H53A 109.5
C46 C53 H53B 109.5
H53A C53 H53B 109.5
C46 C53 H53C 109.5
H53A C53 H53C 109.5
H53B C53 H53C 109.5
C47 C54 H54A 109.5
C47 C54 H54B 109.5
H54A C54 H54B 109.5
C47 C54 H54C 109.5
H54A C54 H54C 109.5
H54B C54 H54C 109.5
H5A O5 H5B 92.3
H5A O5' H5B 93.6

loop_
_geom_bond_atom_site_label_1
_geom_bond_atom_site_label_2
_geom_bond_distance
Co1 C6 1.932(4)
Co1 C2 1.934(3)
Co1 C3 1.944(4)
Co1 C1 1.950(4)
Co1 C4 1.953(4)
Co1 C5 1.956(3)
O1 H1A 0.8198
O1 H1B 0.8201
O2 H2A 0.8200
O2 H2B 0.8201
O3 H3A 0.8196
O3 H3B 0.8198
O4 H4A 0.8198
O4 H4B 0.8200
N1 C1 1.155(4)
N2 C2 1.148(4)
N3 C3 1.156(4)
N4 C4 1.143(4)
N5 C5 1.148(4)
N6 C6 1.158(4)
N7 C7 1.322(4)
N7 C18 1.349(4)
N8 C16 1.326(4)
N8 C17 1.358(4)
N8 H8N 0.9499
N9 C23 1.334(4)
N9 C34 1.364(4)
N9 H9N 0.9500
N10 C32 1.324(4)
N10 C33 1.351(4)
N11 C50 1.347(4)
N11 C39 1.349(4)
N11 H11N 0.9497
N12 C48 1.328(4)
N12 C49 1.351(4)
C7 C8 1.404(5)
C7 H7 0.9500
C8 C9 1.380(5)
C8 C19 1.501(5)
C9 C10 1.420(5)
C9 C20 1.518(5)
C10 C18 1.408(4)
C10 C11 1.432(4)
C11 C12 1.350(5)
C11 H11 0.9500
C12 C13 1.434(4)
C12 H12 0.9500
C13 C17 1.402(4)
C13 C14 1.416(5)
C14 C15 1.388(5)
C14 C21 1.505(5)
C15 C16 1.382(5)
C15 C22 1.512(5)
C16 H16 0.9500
C17 C18 1.443(4)
C19 H19A 0.9800
C19 H19B 0.9800
C19 H19C 0.9800
C20 H20A 0.9800
C20 H20B 0.9800
C20 H20C 0.9800
C21 H21A 0.9800
C21 H21B 0.9800
C21 H21C 0.9800
C22 H22A 0.9800
C22 H22B 0.9800
C22 H22C 0.9800
C23 C24 1.385(5)
C23 H23 0.9500
C24 C25 1.400(4)
C24 C35 1.507(5)
C25 C26 1.413(5)
C25 C36 1.489(5)
C26 C34 1.403(4)
C26 C27 1.429(5)
C27 C28 1.354(5)
C27 H27 0.9500
C28 C29 1.436(5)
C28 H28 0.9500
C29 C33 1.403(4)
C29 C30 1.419(5)
C30 C31 1.379(5)
C30 C37 1.506(5)
C31 C32 1.405(5)
C31 C38 1.513(5)
C32 H32 0.9500
C33 C34 1.444(5)
C35 H35A 0.9800
C35 H35B 0.9800
C35 H35C 0.9800
C36 H36A 0.9800
C36 H36B 0.9800
C36 H36C 0.9800
C37 H37A 0.9800
C37 H37B 0.9800
C37 H37C 0.9800
C38 H38A 0.9800
C38 H38B 0.9800
C38 H38C 0.9800
C39 C40 1.379(5)
C39 H39 0.9500
C40 C41 1.376(5)
C40 C51 1.520(5)
C41 C42 1.448(5)
C41 C52 1.483(5)
C42 C50 1.387(4)
C42 C43 1.417(5)
C43 C44 1.400(5)
C43 H43 0.9500
C44 C45 1.411(5)
C44 H44 0.9500
C45 C49 1.394(5)
C45 C46 1.445(5)
C46 C47 1.359(5)
C46 C53 1.481(5)
C47 C48 1.417(5)
C47 C54 1.492(5)
C48 H48 0.9500
C49 C50 1.458(5)
C51 H51A 0.9800
C51 H51B 0.9800
C51 H51C 0.9800
C52 H52A 0.9800
C52 H52B 0.9800
C52 H52C 0.9800
C53 H53A 0.9800
C53 H53B 0.9800
C53 H53C 0.9800
C54 H54A 0.9800
C54 H54B 0.9800
C54 H54C 0.9800
O5 H5A 1.0000
O5 H5B 0.9939
O5' H5A 0.9855
O5' H5B 0.9867

loop_
_geom_hbond_atom_site_label_D
_geom_hbond_atom_site_label_H
_geom_hbond_atom_site_label_A
_geom_hbond_site_symmetry_A
_geom_hbond_distance_DH
_geom_hbond_distance_HA
_geom_hbond_distance_DA
_geom_hbond_angle_DHA
O1 H1A O5' . 0.82 1.84 2.616(7) 156.9
O1 H1A O5 . 0.82 2.02 2.823(8) 165.3
O1 H1B N5 1_565 0.82 2.27 3.068(4) 162.9
O2 H2A N3 2_666 0.82 2.25 3.044(4) 164.3
O2 H2B N3 . 0.82 2.09 2.901(4) 168.9
O3 H3A N2 . 0.82 2.11 2.909(4) 163.1
O3 H3B O2 2_666 0.82 2.01 2.813(3) 168.2
O4 H4A O3 . 0.82 1.89 2.707(3) 173.4
O4 H4B O1 . 0.82 1.94 2.735(4) 163.6
N8 H8N O4 1_655 0.95 1.72 2.636(4) 161.2
N9 H9N N5 2_766 0.95 2.14 2.919(4) 137.9
N11 H11N N4 1_565 0.95 2.11 2.799(4) 127.8
